data_2221062
loop_
_publ_author_name
'Efthimiopoulos, Georgia'
'Thompson, Hugh W.'
'Lalancette, Roger A.'

_publ_section_title
;
 3-Oxocyclobutanecarboxylic acid: hydrogen bonding in a small-ring
 \g-keto acid
;
_journal_coeditor_code FL2232
_journal_issue 3
_journal_name_full 'Acta Crystallographica Section E'
_journal_page_first o492
_journal_paper_doi 10.1107/S1600536809003961
_journal_volume 65
_journal_year 2009
_chemical_formula_iupac 'C5 H6 O3'
_chemical_formula_moiety 'C5 H6 O3'
_chemical_formula_sum 'C5 H6 O3'
_chemical_formula_weight 114.10
_chemical_melting_point 342
_chemical_name_common 'cyclobutanone-3-carboxylic acid'
_chemical_name_systematic
;
3-Oxocyclobutanecarboxylic acid
;
_space_group_IT_number 14
_symmetry_cell_setting monoclinic
_symmetry_space_group_name_Hall '-P 2ybc'
_symmetry_space_group_name_H-M 'P 1 21/c 1'
_atom_sites_solution_hydrogens geom
_atom_sites_solution_primary direct
_atom_sites_solution_secondary difmap
_audit_creation_method SHELXL-97
_cell_angle_alpha 90.00
_cell_angle_beta 106.899(4)
_cell_angle_gamma 90.00
_cell_formula_units_Z 4
_cell_length_a 8.8858(19)
_cell_length_b 5.3631(12)
_cell_length_c 11.625(3)
_cell_measurement_reflns_used 3724
_cell_measurement_temperature 100(2)
_cell_measurement_theta_max 66.67
_cell_measurement_theta_min 3.97
_cell_volume 530.1(2)
_computing_cell_refinement 'SAINT (Bruker, 2006)'
_computing_data_collection 'APEX2 (Bruker, 2006)'
_computing_data_reduction 'SAINT (Bruker, 2005)'
_computing_molecular_graphics 'SHELXTL (Sheldrick, 2008)'
_computing_publication_material 'SHELXTL (Sheldrick, 2008)'
_computing_structure_refinement 'SHELXTL (Sheldrick, 2008)'
_computing_structure_solution 'SHELXTL (Sheldrick, 2008)'
_diffrn_ambient_temperature 100(2)
_diffrn_measured_fraction_theta_full 0.954
_diffrn_measured_fraction_theta_max 0.954
_diffrn_measurement_device_type 'Bruker SMART CCD APEXII area-detector'
_diffrn_measurement_method '\f and \w'
_diffrn_radiation_monochromator graphite
_diffrn_radiation_source 'fine-focus sealed tube'
_diffrn_radiation_type CuK\a
_diffrn_radiation_wavelength 1.54178
_diffrn_reflns_av_R_equivalents 0.0185
_diffrn_reflns_av_sigmaI/netI 0.0125
_diffrn_reflns_limit_h_max 10
_diffrn_reflns_limit_h_min -10
_diffrn_reflns_limit_k_max 6
_diffrn_reflns_limit_k_min -5
_diffrn_reflns_limit_l_max 13
_diffrn_reflns_limit_l_min -13
_diffrn_reflns_number 3854
_diffrn_reflns_theta_full 66.70
_diffrn_reflns_theta_max 66.70
_diffrn_reflns_theta_min 5.20
_diffrn_standards_decay_% 0
_diffrn_standards_number 0
_exptl_absorpt_coefficient_mu 1.030
_exptl_absorpt_correction_T_max 0.861
_exptl_absorpt_correction_T_min 0.638
_exptl_absorpt_correction_type numerical
_exptl_absorpt_process_details '(SADABS; Sheldrick, 2008)'
_exptl_crystal_colour colourless
_exptl_crystal_density_diffrn 1.430
_exptl_crystal_density_method 'not measured'
_exptl_crystal_description parallelepiped
_exptl_crystal_F_000 240
_exptl_crystal_size_max 0.48
_exptl_crystal_size_mid 0.20
_exptl_crystal_size_min 0.15
_refine_diff_density_max 0.249
_refine_diff_density_min -0.168
_refine_ls_extinction_coef 0.0140(13)
_refine_ls_extinction_expression Fc^*^=kFc[1+0.001xFc^2^\l^3^/sin(2\q)]^-1/4^
_refine_ls_extinction_method 'SHELXTL (Sheldrick, 2008)'
_refine_ls_goodness_of_fit_ref 1.06
_refine_ls_hydrogen_treatment mixed
_refine_ls_matrix_type full
_refine_ls_number_parameters 77
_refine_ls_number_reflns 906
_refine_ls_number_restraints 0
_refine_ls_restrained_S_all 1.06
_refine_ls_R_factor_all 0.029
_refine_ls_R_factor_gt 0.029
_refine_ls_shift/su_max 0.00
_refine_ls_shift/su_mean 0.00
_refine_ls_structure_factor_coef Fsqd
_refine_ls_weighting_details 'calc w=1/[\s^2^(Fo^2^)+(0.0304P)^2^+0.27P] where P=(Fo^2^+2Fc^2^)/3'
_refine_ls_weighting_scheme calc
_refine_ls_wR_factor_gt 0.070
_refine_ls_wR_factor_ref 0.070
_reflns_number_gt 891
_reflns_number_total 906
_reflns_threshold_expression I>2\s(I)
_cod_data_source_file fl2232.cif
_cod_data_source_block I
_cod_original_sg_symbol_H-M 'P 21/c'
_cod_database_code 2221062
_cod_database_fobs_code 2221062

loop_
_symmetry_equiv_pos_as_xyz
'x, y, z'
'-x, y+1/2, -z+1/2'
'-x, -y, -z'
'x, -y-1/2, z-1/2'

loop_
_atom_site_type_symbol
_atom_site_label
_atom_site_fract_x
_atom_site_fract_y
_atom_site_fract_z
_atom_site_U_iso_or_equiv
_atom_site_adp_type
_atom_site_calc_flag
_atom_site_refinement_flags
_atom_site_occupancy
_atom_site_disorder_assembly
_atom_site_disorder_group
O O1 0.11919(10) 0.09994(19) 0.84099(8) 0.0276(3) Uani d . 1 . .
C C1 0.20439(13) 0.4459(2) 0.63057(10) 0.0164(3) Uani d . 1 . .
H H1 0.1194 0.5695 0.5949 0.020 Uiso calc R 1 . .
O O2 0.42464(10) 0.29447(16) 0.57144(8) 0.0226(3) Uani d . 1 . .
C C2 0.13692(14) 0.1810(2) 0.63346(11) 0.0190(3) Uani d . 1 . .
H H2A 0.0251 0.1641 0.5863 0.023 Uiso calc R 1 . .
H H2B 0.2016 0.0472 0.6132 0.023 Uiso calc R 1 . .
O O3 0.35444(10) 0.69510(15) 0.53889(8) 0.0197(3) Uani d . 1 . .
H H3 0.4319(19) 0.696(3) 0.5052(14) 0.030 Uiso d . 1 . .
C C3 0.16234(13) 0.2142(2) 0.76737(11) 0.0187(3) Uani d . 1 . .
C C4 0.25515(14) 0.4542(2) 0.77165(11) 0.0204(3) Uani d . 1 . .
H H4A 0.3698 0.4359 0.8096 0.024 Uiso calc R 1 . .
H H4B 0.2126 0.5984 0.8053 0.024 Uiso calc R 1 . .
C C5 0.33761(13) 0.4681(2) 0.57643(10) 0.0158(3) Uani d . 1 . .

loop_
_atom_site_aniso_label
_atom_site_aniso_U_11
_atom_site_aniso_U_22
_atom_site_aniso_U_33
_atom_site_aniso_U_12
_atom_site_aniso_U_13
_atom_site_aniso_U_23
O1 0.0220(5) 0.0380(6) 0.0232(5) -0.0043(4) 0.0075(4) 0.0098(4)
C1 0.0165(6) 0.0169(6) 0.0165(6) 0.0006(4) 0.0056(4) 0.0008(5)
O2 0.0221(5) 0.0194(5) 0.0304(5) 0.0050(4) 0.0140(4) 0.0079(4)
C2 0.0194(6) 0.0187(7) 0.0206(6) -0.0032(5) 0.0085(5) -0.0026(5)
O3 0.0222(5) 0.0155(5) 0.0254(5) 0.0003(3) 0.0132(4) 0.0021(3)
C3 0.0135(6) 0.0229(7) 0.0198(6) 0.0018(5) 0.0049(4) 0.0033(5)
C4 0.0208(6) 0.0253(7) 0.0162(6) -0.0041(5) 0.0071(5) -0.0035(5)
C5 0.0165(6) 0.0168(6) 0.0132(5) -0.0004(5) 0.0028(4) 0.0006(4)

loop_
_atom_type_symbol
_atom_type_description
_atom_type_scat_dispersion_real
_atom_type_scat_dispersion_imag
_atom_type_scat_source
C C 0.0181 0.0091 'International Tables Vol C Tables 4.2.6.8 and 6.1.1.4'
H H 0.0000 0.0000 'International Tables Vol C Tables 4.2.6.8 and 6.1.1.4'
O O 0.0492 0.0322 'International Tables Vol C Tables 4.2.6.8 and 6.1.1.4'

loop_
_geom_angle_atom_site_label_1
_geom_angle_atom_site_label_2
_geom_angle_atom_site_label_3
_geom_angle_site_symmetry_1
_geom_angle_site_symmetry_3
_geom_angle
_geom_angle_publ_flag
C5 C1 C2 . . 116.17(10) ?
C5 C1 C4 . . 114.48(9) ?
C2 C1 C4 . . 89.94(9) ?
C5 C1 H1 . . 111.5 ?
C2 C1 H1 . . 111.5 ?
C4 C1 H1 . . 111.5 ?
C3 C2 C1 . . 88.37(9) ?
C3 C2 H2A . . 113.9 ?
C1 C2 H2A . . 113.9 ?
C3 C2 H2B . . 113.9 ?
C1 C2 H2B . . 113.9 ?
H2A C2 H2B . . 111.1 ?
C5 O3 H3 . . 109.3(10) ?
O1 C3 C2 . . 133.43(12) ?
O1 C3 C4 . . 133.61(12) ?
C2 C3 C4 . . 92.88(9) ?
C3 C4 C1 . . 87.33(9) ?
C3 C4 H4A . . 114.1 ?
C1 C4 H4A . . 114.1 ?
C3 C4 H4B . . 114.1 ?
C1 C4 H4B . . 114.1 ?
H4A C4 H4B . . 111.3 ?
O2 C5 O3 . . 123.66(11) ?
O2 C5 C1 . . 123.18(11) ?
O3 C5 C1 . . 113.12(10) ?

loop_
_geom_bond_atom_site_label_1
_geom_bond_atom_site_label_2
_geom_bond_site_symmetry_2
_geom_bond_distance
_geom_bond_publ_flag
O1 C3 . 1.2024(15) ?
C1 C5 . 1.4983(16) ?
C1 C2 . 1.5458(17) ?
C1 C4 . 1.5701(16) ?
C1 H1 . 1.0000 ?
O2 C5 . 1.2225(15) ?
C2 C3 . 1.5171(17) ?
C2 H2A . 0.9900 ?
C2 H2B . 0.9900 ?
O3 C5 . 1.3164(15) ?
O3 H3 . 0.885(18) ?
C3 C4 . 1.5217(17) ?
C4 H4A . 0.9900 ?
C4 H4B . 0.9900 ?

loop_
_geom_hbond_atom_site_label_D
_geom_hbond_atom_site_label_H
_geom_hbond_atom_site_label_A
_geom_hbond_site_symmetry_A
_geom_hbond_distance_DH
_geom_hbond_distance_HA
_geom_hbond_distance_DA
_geom_hbond_angle_DHA
_geom_hbond_publ_flag
O3 H3 O2 3_666 0.885(18) 1.756(18) 2.6392(12) 175.74(15) yes
C1 H1 O1 2_556 1.00 2.45 3.1003(15) 122 yes

loop_
_geom_torsion_atom_site_label_1
_geom_torsion_atom_site_label_2
_geom_torsion_atom_site_label_3
_geom_torsion_atom_site_label_4
_geom_torsion_site_symmetry_1
_geom_torsion_site_symmetry_2
_geom_torsion_site_symmetry_3
_geom_torsion_site_symmetry_4
_geom_torsion
_geom_torsion_publ_flag
C5 C1 C2 C3 . . . . 126.54(10) ?
C4 C1 C2 C3 . . . . 9.07(8) ?
C1 C2 C3 O1 . . . . 167.67(14) ?
C1 C2 C3 C4 . . . . -9.38(9) ?
O1 C3 C4 C1 . . . . -167.80(14) ?
C2 C3 C4 C1 . . . . 9.24(9) ?
C5 C1 C4 C3 . . . . -128.00(10) ?
C2 C1 C4 C3 . . . . -9.05(8) ?
C2 C1 C5 O2 . . . . -24.15(16) ?
C4 C1 C5 O2 . . . . 78.70(14) ?
C2 C1 C5 O3 . . . . 158.11(10) ?
C4 C1 C5 O3 . . . . -99.04(12) ?

loop_
_cod_related_entry_id
_cod_related_entry_database
_cod_related_entry_code
1 ChemSpider 4095511
